data_4106299
loop_
_publ_author_name
'Tao Wu'
'Xianhui Bu'
'Xiang Zhao'
'Ripsime Khazhakyan'
'Pingyun Feng'

_publ_section_title
;
 Phase Selection and Site-Selective Distribution by Tin and Sulfur in
 Supertetrahedral Zinc Gallium Selenides
;
_journal_name_full 'Journal of the American Chemical Society'
_journal_page_first 9616
_journal_page_last 9625
_journal_paper_doi 10.1021/ja203143q
_journal_volume 133
_journal_year 2011
_chemical_formula_sum 'Ga13.06 S3.3 Se29.7 Sn2.94 Zn4'
_chemical_formula_weight 3971.90
_chemical_name_systematic
; 
 ? 
;
_space_group_IT_number 142
_symmetry_cell_setting tetragonal
_symmetry_space_group_name_Hall '-I 4bd 2c'
_symmetry_space_group_name_H-M 'I 41/a c d :2'
_atom_sites_solution_hydrogens none
_atom_sites_solution_primary direct
_atom_sites_solution_secondary difmap
_audit_creation_method SHELXL-97
_cell_angle_alpha 90.00
_cell_angle_beta 90.00
_cell_angle_gamma 90.00
_cell_formula_units_Z 8
_cell_length_a 23.6724(2)
_cell_length_b 23.6724(2)
_cell_length_c 42.2660(8)
_cell_measurement_reflns_used 196
_cell_measurement_temperature 150(2)
_cell_measurement_theta_max 17
_cell_measurement_theta_min 4.9
_cell_volume 23685.1(5)
_computing_structure_refinement 'SHELXL-97 (Sheldrick, 2008)'
_computing_structure_solution 'SHELXS-97 (Sheldrick, 2008)'
_diffrn_ambient_temperature 150(2)
_diffrn_measured_fraction_theta_full 1.000
_diffrn_measured_fraction_theta_max 1.000
_diffrn_measurement_device_type 'Bruker Apex2'
_diffrn_measurement_method '\w scan'
_diffrn_radiation_monochromator graphite
_diffrn_radiation_source 'fine-focus sealed tube'
_diffrn_radiation_type MoK\a
_diffrn_radiation_wavelength 0.71073
_diffrn_reflns_av_R_equivalents 0.0985
_diffrn_reflns_av_sigmaI/netI 0.0415
_diffrn_reflns_limit_h_max 25
_diffrn_reflns_limit_h_min -22
_diffrn_reflns_limit_k_max 25
_diffrn_reflns_limit_k_min -25
_diffrn_reflns_limit_l_max 45
_diffrn_reflns_limit_l_min -45
_diffrn_reflns_number 56343
_diffrn_reflns_theta_full 22.50
_diffrn_reflns_theta_max 22.50
_diffrn_reflns_theta_min 1.72
_exptl_absorpt_coefficient_mu 13.509
_exptl_absorpt_correction_type none
_exptl_absorpt_process_details none
_exptl_crystal_colour yellow
_exptl_crystal_density_diffrn 2.228
_exptl_crystal_density_meas ?
_exptl_crystal_description octahedral
_exptl_crystal_F_000 13876
_exptl_crystal_size_max 0.26
_exptl_crystal_size_mid 0.21
_exptl_crystal_size_min 0.18
_refine_diff_density_max 4.445
_refine_diff_density_min -0.987
_refine_diff_density_rms 0.367
_refine_ls_extinction_coef 0.000026(3)
_refine_ls_extinction_expression Fc^*^=kFc[1+0.001xFc^2^\l^3^/sin(2\q)]^-1/4^
_refine_ls_extinction_method SHELXL
_refine_ls_goodness_of_fit_ref 1.088
_refine_ls_hydrogen_treatment none
_refine_ls_matrix_type full
_refine_ls_number_parameters 144
_refine_ls_number_reflns 3875
_refine_ls_number_restraints 11
_refine_ls_restrained_S_all 1.087
_refine_ls_R_factor_all 0.1209
_refine_ls_R_factor_gt 0.0705
_refine_ls_shift/su_max 0.273
_refine_ls_shift/su_mean 0.010
_refine_ls_structure_factor_coef Fsqd
_refine_ls_weighting_details 'calc w=1/[\s^2^(Fo^2^)+(0.1374P)^2^+1275.8234P] where P=(Fo^2^+2Fc^2^)/3'
_refine_ls_weighting_scheme calc
_refine_ls_wR_factor_gt 0.2373
_refine_ls_wR_factor_ref 0.2865
_reflns_number_gt 2327
_reflns_number_total 3875
_reflns_threshold_expression >2sigma(I)
_cod_data_source_file ja203143q_si_002_07.cif
_cod_data_source_block OCF-5-ZnGaSnSeS-ECHA
_cod_depositor_comments
;
The following automatic conversions were performed:

'_exptl_crystal_density_meas' value 'none' was changed to '?' - the
value is perceived as not measured.

Automatic conversion script
Id: cif_fix_values 3008 2015-01-20 13:52:24Z robertas 
;
_cod_original_sg_symbol_H-M 'I 41/a c d'
_cod_original_formula_sum 'Ga13.06 S3.30 Se29.70 Sn2.94 Zn4'
_cod_database_code 4106299

loop_
_symmetry_equiv_pos_as_xyz
'x, y, z'
'-x+1/2, -y, z+1/2'
'-y+1/4, x+3/4, z+1/4'
'y+1/4, -x+1/4, z+3/4'
'-x+1/2, y, -z'
'x, -y, -z+1/2'
'y+1/4, x+3/4, -z+3/4'
'-y+1/4, -x+1/4, -z+1/4'
'x+1/2, y+1/2, z+1/2'
'-x+1, -y+1/2, z+1'
'-y+3/4, x+5/4, z+3/4'
'y+3/4, -x+3/4, z+5/4'
'-x+1, y+1/2, -z+1/2'
'x+1/2, -y+1/2, -z+1'
'y+3/4, x+5/4, -z+5/4'
'-y+3/4, -x+3/4, -z+3/4'
'-x, -y, -z'
'x-1/2, y, -z-1/2'
'y-1/4, -x-3/4, -z-1/4'
'-y-1/4, x-1/4, -z-3/4'
'x-1/2, -y, z'
'-x, y, z-1/2'
'-y-1/4, -x-3/4, z-3/4'
'y-1/4, x-1/4, z-1/4'
'-x+1/2, -y+1/2, -z+1/2'
'x, y+1/2, -z'
'y+1/4, -x-1/4, -z+1/4'
'-y+1/4, x+1/4, -z-1/4'
'x, -y+1/2, z+1/2'
'-x+1/2, y+1/2, z'
'-y+1/4, -x-1/4, z-1/4'
'y+1/4, x+1/4, z+1/4'

loop_
_atom_site_label
_atom_site_type_symbol
_atom_site_fract_x
_atom_site_fract_y
_atom_site_fract_z
_atom_site_U_iso_or_equiv
_atom_site_adp_type
_atom_site_occupancy
_atom_site_symmetry_multiplicity
_atom_site_calc_flag
_atom_site_refinement_flags
Ga1 Ga 0.68640(4) 0.09893(4) 0.030183(19) 0.0503(3) Uani 0.2652(5) 1 d P
Sn1 Sn 0.68640(4) 0.09893(4) 0.030183(19) 0.0503(3) Uani 0.7347(6) 1 d P
Ga2 Ga 0.67773(5) 0.21045(5) 0.09355(3) 0.0422(3) Uani 1 1 d .
Ga3 Ga 0.57306(5) 0.08412(5) 0.09317(3) 0.0428(3) Uani 1 1 d .
Ga4 Ga 0.56261(5) 0.19937(5) 0.02793(3) 0.0425(3) Uani 1 1 d .
Zn5 Zn 0.56331(6) 0.19800(6) 0.15745(3) 0.0552(4) Uani 1 1 d .
Se1 Se 0.7500 0.03436(7) 0.0000 0.0582(5) Uani 1.0000(5) 2 d S
Se2 Se 0.74762(5) 0.16139(5) 0.06260(3) 0.0561(4) Uani 0.9192(5) 1 d P
Se3 Se 0.63460(5) 0.02639(5) 0.06148(3) 0.0537(4) Uani 0.8960(5) 1 d P
Se4 Se 0.62493(5) 0.15083(5) -0.00772(3) 0.0559(4) Uani 0.9313(5) 1 d P
Se5 Se 0.62997(5) 0.14349(5) 0.12712(3) 0.0476(3) Uani 0.9113(5) 1 d P
Se6 Se 0.52245(5) 0.01714(5) 0.12445(3) 0.0561(4) Uani 0.9843(5) 1 d P
Se7 Se 0.61876(5) 0.26574(5) 0.05825(3) 0.0453(3) Uani 0.8906(5) 1 d P
Se8 Se 0.50830(5) 0.13191(5) 0.05813(3) 0.0470(4) Uani 0.8853(5) 1 d P
Se9 Se 0.5000 0.2500 -0.00631(4) 0.0569(5) Uani 1.0000(5) 2 d S
Se10 Se 0.5000 0.2500 0.1250 0.0019(7) Uani 0.0280(5) 4 d SP
S1 S 0.7500 0.03436(7) 0.0000 0.0582(5) Uani 0.0003(6) 2 d SP
S2 S 0.74762(5) 0.16139(5) 0.06260(3) 0.0561(4) Uani 0.0807(6) 1 d P
S3 S 0.63460(5) 0.02639(5) 0.06148(3) 0.0537(4) Uani 0.1040(6) 1 d P
S4 S 0.62493(5) 0.15083(5) -0.00772(3) 0.0559(4) Uani 0.0686(6) 1 d P
S5 S 0.62997(5) 0.14349(5) 0.12712(3) 0.0476(3) Uani 0.0887(6) 1 d P
S6 S 0.52245(5) 0.01714(5) 0.12445(3) 0.0561(4) Uani 0.0158(6) 1 d P
S7 S 0.61876(5) 0.26574(5) 0.05825(3) 0.0453(3) Uani 0.1092(6) 1 d P
S8 S 0.50830(5) 0.13191(5) 0.05813(3) 0.0470(4) Uani 0.1145(6) 1 d P
S9 S 0.5000 0.2500 -0.00631(4) 0.0569(5) Uani 0.0000(6) 2 d SP
S10 S 0.5000 0.2500 0.1250 0.0019(7) Uani 0.9728(6) 4 d SP

loop_
_atom_site_aniso_label
_atom_site_aniso_U_11
_atom_site_aniso_U_22
_atom_site_aniso_U_33
_atom_site_aniso_U_23
_atom_site_aniso_U_13
_atom_site_aniso_U_12
Ga1 0.0516(5) 0.0472(5) 0.0520(5) -0.0043(4) 0.0118(4) -0.0010(4)
Sn1 0.0516(5) 0.0472(5) 0.0520(5) -0.0043(4) 0.0118(4) -0.0010(4)
Ga2 0.0400(6) 0.0426(6) 0.0440(6) -0.0051(6) 0.0052(5) 0.0004(5)
Ga3 0.0442(6) 0.0394(6) 0.0449(6) 0.0013(6) 0.0069(6) -0.0018(5)
Ga4 0.0478(7) 0.0424(6) 0.0374(6) -0.0014(5) 0.0054(5) -0.0010(6)
Zn5 0.0556(8) 0.0578(8) 0.0523(8) -0.0015(7) 0.0011(7) -0.0010(7)
Se1 0.0616(10) 0.0432(9) 0.0700(10) 0.000 0.0231(9) 0.000
Se2 0.0450(6) 0.0607(8) 0.0626(7) -0.0104(6) 0.0121(6) 0.0019(6)
Se3 0.0572(7) 0.0407(6) 0.0633(7) -0.0018(6) 0.0186(6) 0.0000(6)
Se4 0.0615(7) 0.0621(8) 0.0443(7) -0.0044(6) 0.0107(6) 0.0029(7)
Se5 0.0468(6) 0.0487(7) 0.0473(6) 0.0009(6) 0.0025(6) 0.0007(6)
Se6 0.0630(7) 0.0427(6) 0.0625(7) 0.0037(6) 0.0143(6) 0.0016(6)
Se7 0.0481(7) 0.0441(7) 0.0438(6) -0.0024(5) 0.0050(6) -0.0019(5)
Se8 0.0489(7) 0.0457(7) 0.0463(7) 0.0002(6) 0.0031(6) -0.0029(6)
Se9 0.0667(10) 0.0614(10) 0.0425(9) 0.000 0.000 0.0059(9)
Se10 0.0017(9) 0.0017(9) 0.0022(15) 0.000 0.000 0.000
S1 0.0616(10) 0.0432(9) 0.0700(10) 0.000 0.0231(9) 0.000
S2 0.0450(6) 0.0607(8) 0.0626(7) -0.0104(6) 0.0121(6) 0.0019(6)
S3 0.0572(7) 0.0407(6) 0.0633(7) -0.0018(6) 0.0186(6) 0.0000(6)
S4 0.0615(7) 0.0621(8) 0.0443(7) -0.0044(6) 0.0107(6) 0.0029(7)
S5 0.0468(6) 0.0487(7) 0.0473(6) 0.0009(6) 0.0025(6) 0.0007(6)
S6 0.0630(7) 0.0427(6) 0.0625(7) 0.0037(6) 0.0143(6) 0.0016(6)
S7 0.0481(7) 0.0441(7) 0.0438(6) -0.0024(5) 0.0050(6) -0.0019(5)
S8 0.0489(7) 0.0457(7) 0.0463(7) 0.0002(6) 0.0031(6) -0.0029(6)
S9 0.0667(10) 0.0614(10) 0.0425(9) 0.000 0.000 0.0059(9)
S10 0.0017(9) 0.0017(9) 0.0022(15) 0.000 0.000 0.000

loop_
_atom_type_symbol
_atom_type_description
_atom_type_scat_dispersion_real
_atom_type_scat_dispersion_imag
_atom_type_scat_source
Ga Ga 0.2307 1.6083 'International Tables Vol C Tables 4.2.6.8 and 6.1.1.4'
Se Se -0.0929 2.2259 'International Tables Vol C Tables 4.2.6.8 and 6.1.1.4'
Zn Zn 0.2839 1.4301 'International Tables Vol C Tables 4.2.6.8 and 6.1.1.4'
S S 0.1246 0.1234 'International Tables Vol C Tables 4.2.6.8 and 6.1.1.4'
Sn Sn -0.6537 1.4246 'International Tables Vol C Tables 4.2.6.8 and 6.1.1.4'

loop_
_geom_angle_atom_site_label_1
_geom_angle_atom_site_label_2
_geom_angle_atom_site_label_3
_geom_angle
_geom_angle_site_symmetry_1
_geom_angle_site_symmetry_3
Se2 Ga1 Se4 113.74(5) . .
Se2 Ga1 Se3 113.89(5) . .
Se4 Ga1 Se3 113.22(5) . .
Se2 Ga1 Se1 107.14(5) . .
Se4 Ga1 Se1 109.03(4) . .
Se3 Ga1 Se1 98.41(5) . .
S6 Ga2 Se6 0.00(7) 20_656 20_656
S6 Ga2 Se2 103.24(6) 20_656 .
Se6 Ga2 Se2 103.24(6) 20_656 .
S6 Ga2 Se5 109.14(6) 20_656 .
Se6 Ga2 Se5 109.14(6) 20_656 .
Se2 Ga2 Se5 108.98(6) . .
S6 Ga2 Se7 109.36(6) 20_656 .
Se6 Ga2 Se7 109.36(6) 20_656 .
Se2 Ga2 Se7 108.74(6) . .
Se5 Ga2 Se7 116.55(6) . .
Se6 Ga3 Se3 103.60(6) . .
Se6 Ga3 Se8 109.42(6) . .
Se3 Ga3 Se8 108.02(6) . .
Se6 Ga3 Se5 109.69(6) . .
Se3 Ga3 Se5 108.86(6) . .
Se8 Ga3 Se5 116.46(6) . .
Se9 Ga4 Se4 103.92(6) . .
Se9 Ga4 Se8 108.72(5) . .
Se4 Ga4 Se8 110.01(6) . .
Se9 Ga4 Se7 109.55(5) . .
Se4 Ga4 Se7 107.76(6) . .
Se8 Ga4 Se7 116.18(6) . .
Se10 Zn5 Se5 112.56(6) . .
Se10 Zn5 S8 112.35(6) . 20_656
Se5 Zn5 S8 106.59(6) . 20_656
Se10 Zn5 Se8 112.35(6) . 20_656
Se5 Zn5 Se8 106.59(6) . 20_656
S8 Zn5 Se8 0.00(6) 20_656 20_656
Se10 Zn5 Se7 112.98(6) . 27_565
Se5 Zn5 Se7 105.88(6) . 27_565
S8 Zn5 Se7 105.95(6) 20_656 27_565
Se8 Zn5 Se7 105.95(6) 20_656 27_565
Se10 Zn5 S7 112.98(6) . 27_565
Se5 Zn5 S7 105.88(6) . 27_565
S8 Zn5 S7 105.95(6) 20_656 27_565
Se8 Zn5 S7 105.95(6) 20_656 27_565
Se7 Zn5 S7 0.00(8) 27_565 27_565
Sn1 Se1 Ga1 0.00(5) 5_655 5_655
Sn1 Se1 Ga1 104.48(7) 5_655 .
Ga1 Se1 Ga1 104.48(7) 5_655 .
Ga2 Se2 Ga1 100.73(5) . .
Ga3 Se3 Ga1 101.67(5) . .
Ga4 Se4 Ga1 101.04(5) . .
Zn5 Se5 Ga2 105.58(6) . .
Zn5 Se5 Ga3 105.21(6) . .
Ga2 Se5 Ga3 107.13(6) . .
Ga2 Se6 Ga3 105.05(6) 27_565 .
Zn5 Se7 Ga4 105.06(6) 20_656 .
Zn5 Se7 Ga2 104.96(6) 20_656 .
Ga4 Se7 Ga2 106.91(6) . .
Ga3 Se8 Ga4 107.22(6) . .
Ga3 Se8 Zn5 104.92(6) . 27_565
Ga4 Se8 Zn5 106.13(6) . 27_565
Ga4 Se9 Ga4 105.58(8) . 10_554
Zn5 Se10 Zn5 109.48(3) . 27_565
Zn5 Se10 Zn5 109.48(3) . 20_656
Zn5 Se10 Zn5 109.46(6) 27_565 20_656
Zn5 Se10 Zn5 109.46(6) . 10_554
Zn5 Se10 Zn5 109.48(3) 27_565 10_554
Zn5 Se10 Zn5 109.48(3) 20_656 10_554

loop_
_geom_bond_atom_site_label_1
_geom_bond_atom_site_label_2
_geom_bond_distance
_geom_bond_site_symmetry_2
Ga1 Se2 2.4825(15) .
Ga1 Se4 2.4886(15) .
Ga1 Se3 2.4904(15) .
Ga1 Se1 2.4961(13) .
Ga2 S6 2.3845(16) 20_656
Ga2 Se6 2.3845(16) 20_656
Ga2 Se2 2.4078(16) .
Ga2 Se5 2.4089(16) .
Ga2 Se7 2.4266(16) .
Ga3 Se6 2.3869(16) .
Ga3 Se3 2.4048(17) .
Ga3 Se8 2.4133(16) .
Ga3 Se5 2.4185(16) .
Ga4 Se9 2.3933(15) .
Ga4 Se4 2.4015(17) .
Ga4 Se8 2.4149(16) .
Ga4 Se7 2.4244(16) .
Zn5 Se10 2.3755(13) .
Zn5 Se5 2.4081(18) .
Zn5 S8 2.4157(18) 20_656
Zn5 Se8 2.4157(18) 20_656
Zn5 Se7 2.4223(17) 27_565
Zn5 S7 2.4223(17) 27_565
Se1 Sn1 2.4961(13) 5_655
Se1 Ga1 2.4961(13) 5_655
Se6 Ga2 2.3845(16) 27_565
Se7 Zn5 2.4221(17) 20_656
Se8 Zn5 2.4156(18) 27_565
Se9 Ga4 2.3935(15) 10_554
Se10 Zn5 2.3755(13) 27_565
Se10 Zn5 2.3755(13) 20_656
Se10 Zn5 2.3755(13) 10_554
